data_9006307
loop_
_publ_author_name
'Boisen, M. B.'
'Gibbs, G. V.'
'Bukowinski, M. S. T.'

_publ_section_title
;
 Framework silica structures generated using simulated annealing
 with a potential energy function based on an H6Si2O7 molecule
 Sample: 24
;
_journal_name_full 'Physics and Chemistry of Minerals'
_journal_page_first 269
_journal_page_last 284
_journal_volume 21
_journal_year 1994
_chemical_formula_structural SiO2
_chemical_formula_sum 'O2 Si'
_space_group_IT_number 1
_symmetry_space_group_name_Hall 'P 1'
_symmetry_space_group_name_H-M 'P 1'
_cell_angle_alpha 111.5060
_cell_angle_beta 93.9553
_cell_angle_gamma 90.7337
_cell_length_a 4.6409
_cell_length_b 5.2953
_cell_length_c 6.7956
_cell_formula_units_Z 4
_cell_volume 154.874
_database_code_amcsd 0007889
_exptl_crystal_density_diffrn 2.577
_cod_original_formula_sum 'Si O2'
_cod_database_code 9006307
_amcsd_formula_title SiO2

loop_
_space_group_symop_operation_xyz
x,y,z

loop_
_atom_site_label
_atom_site_fract_x
_atom_site_fract_y
_atom_site_fract_z
Si1 0.38321 0.12156 0.91206
Si2 0.98484 0.05842 0.20981
Si3 0.55103 0.07841 0.51208
Si4 0.85250 0.45631 0.90853
O1 0.25629 0.11061 0.38392
O2 0.23864 0.95996 0.04677
O3 0.46346 0.92752 0.67308
O4 0.80431 0.93313 0.35555
O5 0.17541 0.35115 0.88674
O6 0.84740 0.77974 0.03350
O7 0.67863 0.29388 0.02995
O8 0.68733 0.37481 0.67126

loop_
_cod_related_entry_id
_cod_related_entry_database
_cod_related_entry_code
1 AMCSD 0007889
